data_7012509
loop_
_publ_author_name
'Yang, Chang-Tong'
'Moubaraki, Boujemaa'
'Murray, Keith S.'
'Vittal, Jagadese J.'

_publ_section_title
;
 Synthesis, characterization and properties of ternary copper(ii)
 complexes containing reduced Schiff base N-(2-hydroxybenzyl)-\a-amino
 acids and 1,10-phenanthrolineElectronic supplementary information
 (ESI) available: ESI-MS and UV titration data. See
 http://www.rsc.org/suppdata/dt/b2/b211496h/
;
_journal_issue 5
_journal_name_full 'Dalton Transactions'
_journal_page_first 880
_journal_paper_doi 10.1039/b211496h
_journal_year 2003
_chemical_formula_sum 'C21 H22.5 Cu N3 O5.75'
_chemical_formula_weight 472.46
_chemical_name_systematic
; 
? 
;
_space_group_IT_number 9
_symmetry_cell_setting monoclinic
_symmetry_space_group_name_Hall 'C -2yc'
_symmetry_space_group_name_H-M 'C 1 c 1'
_atom_sites_solution_hydrogens geom
_atom_sites_solution_primary direct
_atom_sites_solution_secondary difmap
_audit_creation_method SHELXL-97
_cell_angle_alpha 90.00
_cell_angle_beta 121.990(2)
_cell_angle_gamma 90.00
_cell_formula_units_Z 4
_cell_length_a 22.825(3)
_cell_length_b 5.2237(7)
_cell_length_c 20.459(3)
_cell_measurement_reflns_used 1956
_cell_measurement_temperature 223(2)
_cell_measurement_theta_max 23.8
_cell_measurement_theta_min 2.35
_cell_volume 2068.9(5)
_computing_cell_refinement 'Bruker AXS, SAINT'
_computing_data_collection 'Bruker AXS, SMART'
_computing_data_reduction 'Bruker AXS, SAINT'
_computing_molecular_graphics 'Bruker AXS, SHELXTL'
_computing_publication_material 'Bruker AXS, SHELXTL'
_computing_structure_refinement 'SHELXL-97 (Sheldrick, 1997)'
_computing_structure_solution 'SHELXS-97 (Sheldrick, 1990)'
_diffrn_ambient_temperature 223(2)
_diffrn_measured_fraction_theta_full 0.996
_diffrn_measured_fraction_theta_max 0.996
_diffrn_measurement_method '\w scans'
_diffrn_radiation_monochromator graphite
_diffrn_radiation_source 'fine-focus sealed tube'
_diffrn_radiation_type MoK\a
_diffrn_radiation_wavelength 0.71073
_diffrn_reflns_av_R_equivalents 0.0433
_diffrn_reflns_av_sigmaI/netI 0.0563
_diffrn_reflns_limit_h_max 26
_diffrn_reflns_limit_h_min -23
_diffrn_reflns_limit_k_max 6
_diffrn_reflns_limit_k_min -6
_diffrn_reflns_limit_l_max 21
_diffrn_reflns_limit_l_min -24
_diffrn_reflns_number 5569
_diffrn_reflns_theta_full 24.99
_diffrn_reflns_theta_max 24.99
_diffrn_reflns_theta_min 2.10
_exptl_absorpt_coefficient_mu 1.098
_exptl_absorpt_correction_T_max 0.9412
_exptl_absorpt_correction_T_min 0.6352
_exptl_absorpt_correction_type 'sadabs (Sheldrick, 1996)'
_exptl_crystal_colour colorless
_exptl_crystal_density_diffrn 1.517
_exptl_crystal_density_meas ?
_exptl_crystal_density_method .
_exptl_crystal_description 'rectangular shape, cut'
_exptl_crystal_F_000 978
_exptl_crystal_size_max 0.26
_exptl_crystal_size_mid 0.14
_exptl_crystal_size_min 0.04
_refine_diff_density_max 0.788
_refine_diff_density_min -0.350
_refine_diff_density_rms 0.101
_refine_ls_abs_structure_details 'Flack H D (1983), Acta Cryst. A39, 876-881'
_refine_ls_abs_structure_Flack 0.00(3)
_refine_ls_extinction_method none
_refine_ls_goodness_of_fit_ref 1.117
_refine_ls_hydrogen_treatment mixed
_refine_ls_matrix_type full
_refine_ls_number_parameters 277
_refine_ls_number_reflns 2767
_refine_ls_number_restraints 2
_refine_ls_restrained_S_all 1.117
_refine_ls_R_factor_all 0.0614
_refine_ls_R_factor_gt 0.0531
_refine_ls_shift/su_max 0.000
_refine_ls_shift/su_mean 0.000
_refine_ls_structure_factor_coef Fsqd
_refine_ls_weighting_details 'calc w=1/[\s^2^(Fo^2^)+(0.1070P)^2^+0.0000P] where P=(Fo^2^+2Fc^2^)/3'
_refine_ls_weighting_scheme calc
_refine_ls_wR_factor_gt 0.1368
_refine_ls_wR_factor_ref 0.1673
_reflns_number_gt 2475
_reflns_number_total 2767
_reflns_threshold_expression >2sigma(I)
_cod_data_source_file b211496h.txt
_cod_data_source_block compound_1
_cod_original_sg_symbol_H-M Cc
_cod_original_formula_sum 'C21 H22.50 Cu N3 O5.75'
_cod_database_code 7012509

loop_
_symmetry_equiv_pos_as_xyz
'x, y, z'
'x, -y, z+1/2'
'x+1/2, y+1/2, z'
'x+1/2, -y+1/2, z+1/2'

loop_
_atom_site_label
_atom_site_type_symbol
_atom_site_fract_x
_atom_site_fract_y
_atom_site_fract_z
_atom_site_U_iso_or_equiv
_atom_site_adp_type
_atom_site_occupancy
_atom_site_symmetry_multiplicity
_atom_site_calc_flag
_atom_site_refinement_flags
_atom_site_disorder_assembly
_atom_site_disorder_group
Cu1 Cu 0.40277(4) 0.32422(15) 0.20799(4) 0.0398(3) Uani 1 1 d . . .
O1 O 0.4135(3) 0.3810(15) 0.1223(4) 0.067(2) Uani 1 1 d . . .
O2 O 0.3293(3) 0.5924(10) 0.2004(4) 0.0564(17) Uani 1 1 d . . .
O3 O 0.2173(4) 0.6164(15) 0.1554(6) 0.098(3) Uani 1 1 d . . .
N1 N 0.3194(3) 0.1051(12) 0.1472(4) 0.0462(17) Uani 1 1 d . . .
H1 H 0.3250 -0.0316 0.1784 0.055 Uiso 1 1 calc R . .
N2 N 0.4301(3) 0.1868(12) 0.3155(4) 0.0412(15) Uani 1 1 d . . .
N3 N 0.4841(3) 0.5516(14) 0.2733(4) 0.0455(16) Uani 1 1 d . . .
C1 C 0.3631(6) 0.3760(18) 0.0502(6) 0.056(2) Uani 1 1 d . . .
C2 C 0.3606(7) 0.555(2) -0.0036(7) 0.073(3) Uani 1 1 d . . .
H2 H 0.3963 0.6763 0.0134 0.087 Uiso 1 1 calc R . .
C3 C 0.3078(7) 0.556(2) -0.0794(7) 0.071(3) Uani 1 1 d . . .
H3 H 0.3075 0.6778 -0.1134 0.086 Uiso 1 1 calc R . .
C4 C 0.2567(7) 0.385(3) -0.1052(8) 0.082(4) Uani 1 1 d . . .
H4 H 0.2209 0.3839 -0.1573 0.099 Uiso 1 1 calc R . .
C5 C 0.2572(6) 0.208(2) -0.0539(6) 0.067(3) Uani 1 1 d . . .
H5 H 0.2211 0.0877 -0.0722 0.081 Uiso 1 1 calc R . .
C6 C 0.3085(5) 0.2036(16) 0.0221(6) 0.049(2) Uani 1 1 d . . .
C7 C 0.3122(5) -0.0034(16) 0.0776(5) 0.049(2) Uani 1 1 d . . .
H7A H 0.2702 -0.1078 0.0511 0.059 Uiso 1 1 calc R . .
H7B H 0.3517 -0.1159 0.0921 0.059 Uiso 1 1 calc R . .
C8 C 0.2555(5) 0.2442(18) 0.1323(7) 0.062(3) Uani 1 1 d . . .
H8A H 0.2232 0.2584 0.0765 0.074 Uiso 1 1 calc R . .
H8B H 0.2330 0.1416 0.1530 0.074 Uiso 1 1 calc R . .
C9 C 0.2690(5) 0.5071(16) 0.1669(5) 0.051(2) Uani 1 1 d . . .
C10 C 0.4046(5) 0.0033(17) 0.3379(5) 0.051(2) Uani 1 1 d . . .
H10 H 0.3681 -0.0953 0.2995 0.061 Uiso 1 1 calc R . .
C11 C 0.4280(5) -0.0526(18) 0.4133(6) 0.057(2) Uani 1 1 d . . .
H11 H 0.4069 -0.1842 0.4250 0.069 Uiso 1 1 calc R . .
C12 C 0.4807(4) 0.0795(18) 0.4704(5) 0.051(2) Uani 1 1 d . . .
H12 H 0.4969 0.0402 0.5221 0.061 Uiso 1 1 calc R . .
C13 C 0.5119(5) 0.2797(18) 0.4520(5) 0.050(2) Uani 1 1 d . . .
C14 C 0.5685(4) 0.433(2) 0.5087(5) 0.051(2) Uani 1 1 d . . .
H14 H 0.5866 0.4064 0.5615 0.061 Uiso 1 1 calc R . .
C15 C 0.5953(4) 0.616(2) 0.4856(5) 0.055(2) Uani 1 1 d . . .
H15 H 0.6325 0.7143 0.5232 0.066 Uiso 1 1 calc R . .
C16 C 0.5696(4) 0.6667(15) 0.4066(5) 0.046(2) Uani 1 1 d . . .
C17 C 0.5944(4) 0.8539(17) 0.3793(5) 0.053(2) Uani 1 1 d . . .
H17 H 0.6318 0.9572 0.4142 0.064 Uiso 1 1 calc R . .
C18 C 0.5646(4) 0.8878(18) 0.3024(6) 0.056(2) Uani 1 1 d . . .
H18 H 0.5813 1.0158 0.2841 0.067 Uiso 1 1 calc R . .
C19 C 0.5090(5) 0.7333(18) 0.2497(6) 0.050(2) Uani 1 1 d . . .
H19 H 0.4890 0.7598 0.1965 0.061 Uiso 1 1 calc R . .
C20 C 0.5143(4) 0.5136(15) 0.3508(4) 0.0407(17) Uani 1 1 d . . .
C21 C 0.4841(4) 0.3228(14) 0.3737(5) 0.0371(19) Uani 1 1 d . . .
O1S O 0.0475(9) -0.185(4) 0.1607(10) 0.086(5) Uiso 0.50 1 d P . .
O2S O 0.0267(8) -0.302(3) 0.1348(9) 0.074(4) Uiso 0.50 1 d P . .
O3S O 0.1310(9) -0.581(4) 0.1763(10) 0.081(5) Uiso 0.50 1 d P . .
O4S O 0.1141(10) -0.716(5) 0.1842(11) 0.094(5) Uiso 0.50 1 d P . .
O5S O 0.1485(9) -0.069(4) 0.2228(10) 0.081(4) Uiso 0.50 1 d P . .
O6S O 0.2453(18) 0.008(8) 0.264(2) 0.093(10) Uiso 0.25 1 d P . .

loop_
_atom_site_aniso_label
_atom_site_aniso_U_11
_atom_site_aniso_U_22
_atom_site_aniso_U_33
_atom_site_aniso_U_23
_atom_site_aniso_U_13
_atom_site_aniso_U_12
Cu1 0.0489(5) 0.0310(4) 0.0488(5) -0.0121(5) 0.0322(4) -0.0111(5)
O1 0.066(4) 0.095(5) 0.057(4) -0.036(3) 0.045(3) -0.046(4)
O2 0.054(4) 0.017(2) 0.075(4) -0.012(3) 0.019(3) -0.003(2)
O3 0.061(4) 0.056(4) 0.127(7) -0.028(5) 0.016(5) 0.008(4)
N1 0.060(4) 0.024(3) 0.052(4) -0.012(3) 0.028(3) -0.014(3)
N2 0.046(3) 0.034(4) 0.051(4) -0.001(3) 0.030(3) 0.010(3)
N3 0.041(3) 0.046(4) 0.054(4) -0.008(3) 0.028(3) -0.007(3)
C1 0.074(6) 0.045(5) 0.076(7) -0.024(5) 0.059(6) -0.011(5)
C2 0.127(9) 0.050(6) 0.089(8) -0.016(5) 0.090(8) -0.009(6)
C3 0.106(8) 0.060(7) 0.078(8) 0.018(6) 0.069(7) 0.022(7)
C4 0.086(9) 0.086(9) 0.082(8) 0.035(7) 0.049(7) 0.053(8)
C5 0.062(6) 0.063(7) 0.070(7) 0.009(5) 0.030(5) 0.016(5)
C6 0.058(5) 0.029(4) 0.067(6) -0.006(4) 0.038(5) 0.001(4)
C7 0.067(5) 0.027(4) 0.053(5) -0.008(3) 0.031(4) -0.002(4)
C8 0.049(5) 0.036(4) 0.114(8) -0.022(5) 0.052(5) -0.018(4)
C9 0.061(5) 0.028(4) 0.052(5) 0.005(3) 0.022(4) 0.020(4)
C10 0.063(5) 0.039(4) 0.064(5) -0.001(4) 0.044(4) 0.004(4)
C11 0.063(6) 0.046(5) 0.080(7) 0.016(5) 0.049(5) 0.009(4)
C12 0.049(5) 0.055(5) 0.054(5) 0.012(4) 0.031(4) 0.010(4)
C13 0.050(5) 0.045(5) 0.061(6) 0.007(4) 0.034(4) 0.020(4)
C14 0.031(4) 0.064(6) 0.042(5) 0.005(4) 0.008(4) 0.011(4)
C15 0.034(4) 0.062(6) 0.049(5) -0.010(4) 0.008(4) 0.003(4)
C16 0.040(4) 0.036(4) 0.060(5) -0.003(4) 0.024(4) 0.006(3)
C17 0.035(4) 0.053(5) 0.058(6) -0.011(4) 0.015(4) -0.006(4)
C18 0.048(5) 0.043(5) 0.083(7) 0.002(4) 0.038(5) 0.000(4)
C19 0.053(5) 0.043(5) 0.070(6) -0.009(4) 0.043(4) -0.017(4)
C20 0.046(4) 0.035(4) 0.041(4) 0.001(3) 0.023(3) 0.007(3)
C21 0.040(4) 0.028(4) 0.041(5) -0.003(3) 0.019(4) 0.007(3)

loop_
_atom_type_symbol
_atom_type_description
_atom_type_scat_dispersion_real
_atom_type_scat_dispersion_imag
_atom_type_scat_source
C C 0.0033 0.0016 'International Tables Vol C Tables 4.2.6.8 and 6.1.1.4'
H H 0.0000 0.0000 'International Tables Vol C Tables 4.2.6.8 and 6.1.1.4'
N N 0.0061 0.0033 'International Tables Vol C Tables 4.2.6.8 and 6.1.1.4'
O O 0.0106 0.0060 'International Tables Vol C Tables 4.2.6.8 and 6.1.1.4'
Cu Cu 0.3201 1.2651 'International Tables Vol C Tables 4.2.6.8 and 6.1.1.4'

loop_
_geom_angle_atom_site_label_1
_geom_angle_atom_site_label_2
_geom_angle_atom_site_label_3
_geom_angle
_geom_angle_site_symmetry_1
_geom_angle_site_symmetry_3
_geom_angle_publ_flag
O1 Cu1 N1 93.5(3) . . ?
O1 Cu1 N3 89.8(3) . . ?
N1 Cu1 N3 176.3(3) . . ?
O1 Cu1 N2 155.8(3) . . ?
N1 Cu1 N2 96.6(3) . . ?
N3 Cu1 N2 81.2(3) . . ?
O1 Cu1 O2 108.0(3) . . ?
N1 Cu1 O2 83.0(3) . . ?
N3 Cu1 O2 94.3(3) . . ?
N2 Cu1 O2 95.1(3) . . ?
C1 O1 Cu1 124.4(6) . . ?
C9 O2 Cu1 113.7(5) . . ?
C7 N1 C8 113.1(7) . . ?
C7 N1 Cu1 114.1(6) . . ?
C8 N1 Cu1 110.5(5) . . ?
C10 N2 C21 115.6(7) . . ?
C10 N2 Cu1 132.8(6) . . ?
C21 N2 Cu1 111.6(6) . . ?
C19 N3 C20 118.6(7) . . ?
C19 N3 Cu1 127.4(6) . . ?
C20 N3 Cu1 114.0(6) . . ?
O1 C1 C6 122.8(9) . . ?
O1 C1 C2 120.7(10) . . ?
C6 C1 C2 116.5(10) . . ?
C3 C2 C1 121.9(11) . . ?
C4 C3 C2 120.3(10) . . ?
C3 C4 C5 119.3(12) . . ?
C6 C5 C4 121.8(12) . . ?
C5 C6 C1 120.1(10) . . ?
C5 C6 C7 122.1(9) . . ?
C1 C6 C7 117.5(8) . . ?
N1 C7 C6 112.4(7) . . ?
C9 C8 N1 114.2(7) . . ?
O3 C9 O2 127.7(8) . . ?
O3 C9 C8 113.7(8) . . ?
O2 C9 C8 118.5(7) . . ?
N2 C10 C11 124.4(9) . . ?
C12 C11 C10 120.4(9) . . ?
C11 C12 C13 119.4(9) . . ?
C21 C13 C12 115.9(9) . . ?
C21 C13 C14 120.2(9) . . ?
C12 C13 C14 123.9(9) . . ?
C15 C14 C13 119.6(9) . . ?
C14 C15 C16 122.6(8) . . ?
C17 C16 C20 117.0(8) . . ?
C17 C16 C15 125.3(8) . . ?
C20 C16 C15 117.7(8) . . ?
C18 C17 C16 119.9(8) . . ?
C17 C18 C19 120.6(9) . . ?
N3 C19 C18 121.3(9) . . ?
N3 C20 C16 122.5(8) . . ?
N3 C20 C21 116.7(7) . . ?
C16 C20 C21 120.7(7) . . ?
N2 C21 C13 124.4(8) . . ?
N2 C21 C20 116.4(7) . . ?
C13 C21 C20 119.1(7) . . ?

loop_
_geom_bond_atom_site_label_1
_geom_bond_atom_site_label_2
_geom_bond_distance
_geom_bond_site_symmetry_2
_geom_bond_publ_flag
Cu1 O1 1.919(6) . ?
Cu1 N1 1.992(6) . ?
Cu1 N3 2.004(6) . ?
Cu1 N2 2.071(7) . ?
Cu1 O2 2.127(6) . ?
O1 C1 1.304(12) . ?
O2 C9 1.249(11) . ?
O3 C9 1.217(12) . ?
N1 C7 1.459(11) . ?
N1 C8 1.510(12) . ?
N2 C10 1.322(11) . ?
N2 C21 1.375(10) . ?
N3 C19 1.321(12) . ?
N3 C20 1.369(10) . ?
C1 C6 1.391(14) . ?
C1 C2 1.424(15) . ?
C2 C3 1.370(16) . ?
C3 C4 1.336(19) . ?
C4 C5 1.396(19) . ?
C5 C6 1.363(14) . ?
C6 C7 1.538(13) . ?
C8 C9 1.501(12) . ?
C10 C11 1.371(13) . ?
C11 C12 1.342(13) . ?
C12 C13 1.423(14) . ?
C13 C21 1.394(13) . ?
C13 C14 1.439(14) . ?
C14 C15 1.349(15) . ?
C15 C16 1.422(14) . ?
C16 C17 1.386(13) . ?
C16 C20 1.418(11) . ?
C17 C18 1.356(14) . ?
C18 C19 1.405(13) . ?
C20 C21 1.423(12) . ?
O1S O2S 0.79(2) . ?
O3S O4S 0.86(2) . ?
